data_4080138
loop_
_publ_author_name
'Kaneko, Hiroshi'
'Dietrich, H. Martin'
'Sch\"adle, Christoph'
'Maichle-M\"ossmer, C\"acilia'
'Tsurugi, Hayato'
'T\"ornroos, Karl W.'
'Mashima, Kazushi'
'Anwander, Reiner'

_publ_section_title
;
 Synthesis of Rare-Earth-Metal Iminopyrrolyl Complexes from Alkyl
 Precursors: Ln\\rightarrow Al N-Ancillary Ligand Transfer
;
_journal_issue 5
_journal_name_full Organometallics
_journal_page_first 1199
_journal_paper_doi 10.1021/om301002n
_journal_volume 32
_journal_year 2013
_chemical_formula_moiety 'C54 H58 N8 Y2, 4(C6 H6)'
_chemical_formula_sum 'C78 H82 N8 Y2'
_chemical_formula_weight 1309.34
_chemical_name_systematic
; 
 ? 
;
_space_group_IT_number 14
_symmetry_cell_setting monoclinic
_symmetry_space_group_name_Hall '-P 2ybc'
_symmetry_space_group_name_H-M 'P 1 21/c 1'
_atom_sites_solution_hydrogens geom
_atom_sites_solution_primary direct
_atom_sites_solution_secondary difmap
_audit_creation_method SHELXL-97
_cell_angle_alpha 90.00
_cell_angle_beta 107.2730(10)
_cell_angle_gamma 90.00
_cell_formula_units_Z 2
_cell_length_a 11.9605(4)
_cell_length_b 23.4161(8)
_cell_length_c 12.3163(4)
_cell_measurement_reflns_used 20063
_cell_measurement_temperature 100(2)
_cell_measurement_theta_max 25.67
_cell_measurement_theta_min 2.26
_cell_volume 3293.84(19)
_computing_cell_refinement
;
Bruker (2004). SAINT, version 6.45a, Bruker AXS Inc., Madison, 
Wisconsin, USA.
;
_computing_data_collection
;
Bruker (1999). SMART, version 5.054, Bruker AXS Inc., Madison, 
Wisconsin, USA.
;
_computing_data_reduction
;
Bruker (2004). SAINT, version 6.45a, Bruker AXS Inc., Madison, 
Wisconsin, USA.
;
_computing_molecular_graphics
;
Farrugia, L. J. (1999). ORTEP3 for Windows. Version 1.05. University 
of Glasgow, Scotland.
;
_computing_publication_material
;
Bruker AXS (2003). SHELXTL. Version 6.14. Bruker AXS Inc., Madison, 
Wisconsin, USA.
;
_computing_structure_refinement
;
Sheldrick, G. M. (2008). Acta Crystallographica, A64, 112-122.
;
_computing_structure_solution
;     
Sheldrick, G. M. (2008). Acta Crystallographica, A64, 112-122.
;
_diffrn_ambient_temperature 100(2)
_diffrn_detector_area_resol_mean '48 \um'
_diffrn_measured_fraction_theta_full 1.000
_diffrn_measured_fraction_theta_max 1.000
_diffrn_measurement_device_type 'Bruker-AXS SMART 2K CCD'
_diffrn_measurement_method 'omega scans'
_diffrn_radiation_monochromator graphite
_diffrn_radiation_source 'normal-focus sealed tube'
_diffrn_radiation_type MoK\a
_diffrn_radiation_wavelength 0.71073
_diffrn_reflns_av_R_equivalents 0.0553
_diffrn_reflns_av_sigmaI/netI 0.0347
_diffrn_reflns_limit_h_max 14
_diffrn_reflns_limit_h_min -14
_diffrn_reflns_limit_k_max 28
_diffrn_reflns_limit_k_min -28
_diffrn_reflns_limit_l_max 15
_diffrn_reflns_limit_l_min -15
_diffrn_reflns_number 40319
_diffrn_reflns_theta_full 25.69
_diffrn_reflns_theta_max 25.69
_diffrn_reflns_theta_min 1.74
_diffrn_standards_decay_% 0
_diffrn_standards_interval_count 1
_diffrn_standards_interval_time 28h
_exptl_absorpt_coefficient_mu 1.804
_exptl_absorpt_correction_T_max 0.7736
_exptl_absorpt_correction_T_min 0.6924
_exptl_absorpt_correction_type numerical
_exptl_absorpt_process_details
;
Bruker AXS (2003). SHELXTL. Version 6.14. 
Bruker AXS Inc., Madison, Wisconsin, USA. 
;
_exptl_crystal_colour colourless
_exptl_crystal_density_diffrn 1.320
_exptl_crystal_density_method 'not measured'
_exptl_crystal_description 'hexagonal prism'
_exptl_crystal_F_000 1368
_exptl_crystal_size_max 0.20
_exptl_crystal_size_mid 0.175
_exptl_crystal_size_min 0.15
_refine_diff_density_max 0.708
_refine_diff_density_min -0.444
_refine_diff_density_rms 0.069
_refine_ls_extinction_method none
_refine_ls_goodness_of_fit_ref 1.086
_refine_ls_hydrogen_treatment constr
_refine_ls_matrix_type full
_refine_ls_number_parameters 402
_refine_ls_number_reflns 6259
_refine_ls_number_restraints 0
_refine_ls_restrained_S_all 1.086
_refine_ls_R_factor_all 0.0588
_refine_ls_R_factor_gt 0.0395
_refine_ls_shift/su_max 0.000
_refine_ls_shift/su_mean 0.000
_refine_ls_structure_factor_coef Fsqd
_refine_ls_weighting_details 'calc w=1/[\s^2^(Fo^2^)+(0.0304P)^2^+5.1482P] where P=(Fo^2^+2Fc^2^)/3'
_refine_ls_weighting_scheme calc
_refine_ls_wR_factor_gt 0.0858
_refine_ls_wR_factor_ref 0.0943
_reflns_number_gt 4968
_reflns_number_total 6259
_reflns_threshold_expression I>2\s(I)
_cod_data_source_file om301002n_si_001.cif
_cod_data_source_block Compound2
_cod_original_sg_symbol_H-M 'P2(1)/c  '
_cod_database_code 4080138

loop_
_symmetry_equiv_pos_as_xyz
'x, y, z'
'-x, y+1/2, -z+1/2'
'-x, -y, -z'
'x, -y-1/2, z-1/2'

loop_
_atom_site_label
_atom_site_type_symbol
_atom_site_fract_x
_atom_site_fract_y
_atom_site_fract_z
_atom_site_U_iso_or_equiv
_atom_site_adp_type
_atom_site_occupancy
_atom_site_symmetry_multiplicity
_atom_site_calc_flag
_atom_site_refinement_flags
Y1 Y 0.40928(2) 0.067664(12) 0.01842(2) 0.01789(9) Uani 1 1 d .
N1 N 0.5084(2) 0.03152(10) -0.1115(2) 0.0191(5) Uani 1 1 d .
C1 C 0.6175(3) 0.02500(13) -0.1275(3) 0.0231(7) Uani 1 1 d .
H1A H 0.6852 0.0463 -0.0886 0.028 Uiso 1 1 calc R
C2 C 0.6145(3) -0.01672(13) -0.2076(2) 0.0235(7) Uani 1 1 d .
H2A H 0.6786 -0.0297 -0.2317 0.028 Uiso 1 1 calc R
C3 C 0.4979(3) -0.03644(13) -0.2469(2) 0.0223(6) Uani 1 1 d .
H3A H 0.4686 -0.0654 -0.3020 0.027 Uiso 1 1 calc R
C4 C 0.4342(3) -0.00534(12) -0.1895(2) 0.0208(6) Uani 1 1 d .
C5 C 0.3029(3) 0.00000(15) -0.2164(3) 0.0279(7) Uani 1 1 d .
H5A H 0.2686 -0.0385 -0.2114 0.034 Uiso 1 1 calc R
N2 N 0.2746(2) 0.03848(11) -0.1347(2) 0.0206(5) Uani 1 1 d .
C6 C 0.2555(3) 0.0225(2) -0.3392(3) 0.0589(13) Uani 1 1 d .
H6A H 0.1711 0.0294 -0.3573 0.088 Uiso 1 1 calc R
H6B H 0.2700 -0.0059 -0.3920 0.088 Uiso 1 1 calc R
H6C H 0.2952 0.0583 -0.3463 0.088 Uiso 1 1 calc R
C7 C 0.1528(2) 0.04982(13) -0.1561(2) 0.0202(6) Uani 1 1 d .
C8 C 0.0740(3) 0.00776(13) -0.1418(3) 0.0219(6) Uani 1 1 d .
C9 C -0.0430(3) 0.02173(14) -0.1575(3) 0.0277(7) Uani 1 1 d .
H9A H -0.0949 -0.0067 -0.1458 0.033 Uiso 1 1 calc R
C10 C -0.0853(3) 0.07600(14) -0.1897(3) 0.0295(7) Uani 1 1 d .
H10A H -0.1654 0.0849 -0.2008 0.035 Uiso 1 1 calc R
C11 C -0.0081(3) 0.11715(14) -0.2053(3) 0.0267(7) Uani 1 1 d .
H11A H -0.0366 0.1546 -0.2272 0.032 Uiso 1 1 calc R
C12 C 0.1092(3) 0.10543(13) -0.1900(2) 0.0230(6) Uani 1 1 d .
C13 C 0.1119(3) -0.05283(13) -0.1088(3) 0.0283(7) Uani 1 1 d .
H13A H 0.0707 -0.0674 -0.0566 0.042 Uiso 1 1 calc R
H13B H 0.1965 -0.0537 -0.0713 0.042 Uiso 1 1 calc R
H13C H 0.0932 -0.0768 -0.1771 0.042 Uiso 1 1 calc R
C14 C 0.1861(3) 0.15217(14) -0.2108(3) 0.0320(8) Uani 1 1 d .
H14A H 0.1376 0.1815 -0.2594 0.048 Uiso 1 1 calc R
H14B H 0.2407 0.1363 -0.2485 0.048 Uiso 1 1 calc R
H14C H 0.2303 0.1693 -0.1381 0.048 Uiso 1 1 calc R
N3 N 0.2989(2) 0.13802(10) 0.0748(2) 0.0229(5) Uani 1 1 d .
C15 C 0.1965(3) 0.14466(14) 0.0984(3) 0.0296(7) Uani 1 1 d .
H15A H 0.1432 0.1145 0.0980 0.035 Uiso 1 1 calc R
C16 C 0.1789(3) 0.20117(15) 0.1236(3) 0.0337(8) Uani 1 1 d .
H16A H 0.1138 0.2161 0.1435 0.040 Uiso 1 1 calc R
C17 C 0.2750(3) 0.23162(14) 0.1140(3) 0.0293(7) Uani 1 1 d .
H17A H 0.2884 0.2715 0.1255 0.035 Uiso 1 1 calc R
C18 C 0.3479(2) 0.19218(13) 0.0842(2) 0.0221(6) Uani 1 1 d .
N4 N 0.5086(2) 0.15881(10) 0.0253(2) 0.0204(5) Uani 1 1 d .
C19 C 0.4552(3) 0.20048(13) 0.0597(3) 0.0232(6) Uani 1 1 d .
H19A H 0.4893 0.2375 0.0686 0.028 Uiso 1 1 calc R
C20 C 0.6186(2) 0.17196(12) 0.0055(3) 0.0209(6) Uani 1 1 d .
C21 C 0.7186(3) 0.17979(13) 0.0981(3) 0.0273(7) Uani 1 1 d .
C22 C 0.8238(3) 0.19180(14) 0.0765(3) 0.0338(8) Uani 1 1 d .
H22A H 0.8923 0.1980 0.1384 0.041 Uiso 1 1 calc R
C23 C 0.8302(3) 0.19486(14) -0.0332(3) 0.0374(9) Uani 1 1 d .
H23A H 0.9030 0.2023 -0.0467 0.045 Uiso 1 1 calc R
C24 C 0.7302(3) 0.18713(13) -0.1237(3) 0.0317(8) Uani 1 1 d .
H24A H 0.7351 0.1894 -0.1991 0.038 Uiso 1 1 calc R
C25 C 0.6227(3) 0.17606(12) -0.1063(3) 0.0240(7) Uani 1 1 d .
C26 C 0.7146(3) 0.17414(15) 0.2184(3) 0.0337(8) Uani 1 1 d .
H26A H 0.6720 0.1393 0.2257 0.051 Uiso 1 1 calc R
H26B H 0.6746 0.2074 0.2379 0.051 Uiso 1 1 calc R
H26C H 0.7945 0.1721 0.2700 0.051 Uiso 1 1 calc R
C27 C 0.5138(3) 0.17010(14) -0.2054(3) 0.0297(7) Uani 1 1 d .
H27A H 0.5340 0.1738 -0.2766 0.045 Uiso 1 1 calc R
H27B H 0.4579 0.2001 -0.2015 0.045 Uiso 1 1 calc R
H27C H 0.4785 0.1326 -0.2026 0.045 Uiso 1 1 calc R
C1S C 0.6349(5) 0.3472(4) -0.0149(6) 0.099(3) Uani 1 1 d .
H1SA H 0.7079 0.3300 -0.0109 0.118 Uiso 1 1 calc R
C2S C 0.5371(6) 0.3261(2) -0.0825(6) 0.082(2) Uani 1 1 d .
H2SA H 0.5409 0.2945 -0.1295 0.098 Uiso 1 1 calc R
C3S C 0.4361(5) 0.3470(2) -0.0871(4) 0.0633(14) Uani 1 1 d .
H3SA H 0.3679 0.3298 -0.1364 0.076 Uiso 1 1 calc R
C4S C 0.4243(4) 0.39145(18) -0.0258(3) 0.0465(10) Uani 1 1 d .
H4SA H 0.3478 0.4045 -0.0305 0.056 Uiso 1 1 calc R
C5S C 0.5167(5) 0.41883(19) 0.0429(3) 0.0575(12) Uani 1 1 d .
H5SA H 0.5069 0.4520 0.0836 0.069 Uiso 1 1 calc R
C6S C 0.6301(5) 0.3967(4) 0.0530(4) 0.106(3) Uani 1 1 d .
H6SA H 0.6990 0.4136 0.1020 0.128 Uiso 1 1 calc R
C7S C -0.0253(4) 0.1558(2) 0.4933(4) 0.0561(12) Uani 1 1 d .
H7SA H -0.0652 0.1756 0.5381 0.067 Uiso 1 1 calc R
C8S C 0.0429(4) 0.1850(2) 0.4413(4) 0.0594(12) Uani 1 1 d .
H8SA H 0.0489 0.2254 0.4479 0.071 Uiso 1 1 calc R
C9S C 0.1025(4) 0.1563(2) 0.3795(4) 0.0596(12) Uani 1 1 d .
H9SA H 0.1511 0.1769 0.3446 0.072 Uiso 1 1 calc R
C10S C 0.0931(4) 0.0987(2) 0.3675(4) 0.0574(12) Uani 1 1 d .
H10B H 0.1352 0.0792 0.3243 0.069 Uiso 1 1 calc R
C11S C 0.0237(5) 0.0686(2) 0.4170(4) 0.0651(13) Uani 1 1 d .
H11B H 0.0162 0.0284 0.4079 0.078 Uiso 1 1 calc R
C12S C -0.0361(4) 0.0978(2) 0.4809(4) 0.0648(13) Uani 1 1 d .
H12A H -0.0847 0.0775 0.5161 0.078 Uiso 1 1 calc R

loop_
_atom_site_aniso_label
_atom_site_aniso_U_11
_atom_site_aniso_U_22
_atom_site_aniso_U_33
_atom_site_aniso_U_23
_atom_site_aniso_U_13
_atom_site_aniso_U_12
Y1 0.01663(14) 0.01812(14) 0.01909(14) 0.00034(12) 0.00558(10) -0.00078(12)
N1 0.0160(12) 0.0187(12) 0.0216(13) 0.0046(10) 0.0038(10) -0.0003(10)
C1 0.0173(15) 0.0246(16) 0.0260(16) 0.0070(13) 0.0043(13) -0.0011(12)
C2 0.0209(15) 0.0299(17) 0.0214(15) 0.0056(13) 0.0088(13) 0.0043(13)
C3 0.0221(15) 0.0266(17) 0.0179(15) 0.0016(12) 0.0057(12) 0.0004(13)
C4 0.0214(15) 0.0214(15) 0.0195(15) 0.0025(12) 0.0056(12) -0.0017(12)
C5 0.0164(15) 0.0393(19) 0.0290(17) -0.0087(15) 0.0081(13) -0.0027(14)
N2 0.0167(12) 0.0258(14) 0.0197(13) 0.0014(10) 0.0060(10) -0.0001(10)
C6 0.0272(19) 0.123(4) 0.0236(19) -0.008(2) 0.0035(16) 0.024(2)
C7 0.0164(14) 0.0252(16) 0.0180(14) -0.0005(12) 0.0036(12) -0.0005(12)
C8 0.0193(15) 0.0242(16) 0.0238(15) -0.0003(13) 0.0088(12) 0.0003(12)
C9 0.0206(16) 0.0320(18) 0.0321(18) -0.0036(14) 0.0104(14) -0.0069(13)
C10 0.0158(14) 0.039(2) 0.0328(17) -0.0053(15) 0.0061(13) 0.0057(14)
C11 0.0253(16) 0.0261(17) 0.0268(17) 0.0008(13) 0.0047(14) 0.0085(13)
C12 0.0239(15) 0.0234(16) 0.0201(15) 0.0025(12) 0.0041(13) 0.0001(13)
C13 0.0251(16) 0.0266(17) 0.0353(18) 0.0025(14) 0.0123(14) -0.0001(13)
C14 0.0308(18) 0.0272(18) 0.0361(19) 0.0068(14) 0.0071(15) -0.0032(14)
N3 0.0198(13) 0.0230(13) 0.0267(14) 0.0011(11) 0.0081(11) -0.0015(10)
C15 0.0225(16) 0.0299(18) 0.0384(19) 0.0017(15) 0.0122(14) -0.0016(14)
C16 0.0239(17) 0.0334(19) 0.046(2) -0.0048(16) 0.0147(15) 0.0070(14)
C17 0.0228(16) 0.0258(17) 0.0382(19) -0.0056(14) 0.0073(14) 0.0018(13)
C18 0.0188(15) 0.0229(16) 0.0229(16) -0.0015(12) 0.0036(12) 0.0004(12)
N4 0.0198(13) 0.0223(13) 0.0187(13) -0.0010(10) 0.0050(10) -0.0019(10)
C19 0.0251(16) 0.0188(15) 0.0246(16) -0.0005(13) 0.0056(13) -0.0022(13)
C20 0.0176(15) 0.0147(14) 0.0318(17) 0.0002(12) 0.0097(13) 0.0017(11)
C21 0.0249(16) 0.0212(16) 0.0352(18) -0.0037(14) 0.0081(14) 0.0006(13)
C22 0.0209(16) 0.0285(18) 0.050(2) -0.0037(16) 0.0082(16) -0.0020(14)
C23 0.0295(18) 0.0260(18) 0.065(3) -0.0039(17) 0.0262(18) -0.0020(15)
C24 0.040(2) 0.0193(17) 0.045(2) -0.0002(14) 0.0268(17) 0.0012(14)
C25 0.0284(16) 0.0138(15) 0.0316(17) 0.0011(13) 0.0118(14) 0.0002(12)
C26 0.0276(18) 0.0363(19) 0.0327(19) -0.0039(15) 0.0021(15) -0.0060(15)
C27 0.0371(19) 0.0255(17) 0.0287(17) 0.0033(14) 0.0129(15) -0.0009(14)
C1S 0.059(3) 0.166(7) 0.092(5) 0.099(5) 0.056(4) 0.071(4)
C2S 0.122(5) 0.033(2) 0.128(5) 0.023(3) 0.097(5) 0.021(3)
C3S 0.086(4) 0.060(3) 0.060(3) -0.017(2) 0.046(3) -0.034(3)
C4S 0.046(2) 0.058(3) 0.041(2) 0.014(2) 0.0220(19) 0.004(2)
C5S 0.087(4) 0.057(3) 0.037(2) -0.0119(19) 0.032(2) -0.025(3)
C6S 0.065(4) 0.211(8) 0.026(2) 0.042(4) -0.013(2) -0.081(5)
C7S 0.044(2) 0.074(3) 0.043(2) -0.014(2) 0.003(2) 0.020(2)
C8S 0.033(2) 0.066(3) 0.070(3) -0.016(2) 0.000(2) 0.002(2)
C9S 0.033(2) 0.084(4) 0.060(3) -0.010(3) 0.011(2) -0.001(2)
C10S 0.048(3) 0.080(3) 0.039(2) -0.021(2) 0.005(2) 0.011(2)
C11S 0.083(3) 0.057(3) 0.056(3) 0.000(2) 0.022(3) 0.015(3)
C12S 0.072(3) 0.079(4) 0.047(3) 0.015(2) 0.023(2) 0.014(3)

loop_
_atom_type_symbol
_atom_type_description
_atom_type_scat_dispersion_real
_atom_type_scat_dispersion_imag
_atom_type_scat_source
C C 0.0033 0.0016 'International Tables Vol C Tables 4.2.6.8 and 6.1.1.4'
H H 0.0000 0.0000 'International Tables Vol C Tables 4.2.6.8 and 6.1.1.4'
N N 0.0061 0.0033 'International Tables Vol C Tables 4.2.6.8 and 6.1.1.4'
Y Y -2.7962 3.5667 'International Tables Vol C Tables 4.2.6.8 and 6.1.1.4'

loop_
_exptl_crystal_face_index_h
_exptl_crystal_face_index_k
_exptl_crystal_face_index_l
_exptl_crystal_face_perp_dist
1.00 0.00 0.00 0.1100
-1.00 0.00 0.00 0.1100
0.00 1.00 0.00 0.0700
0.00 -1.00 0.00 0.0700
0.00 1.00 -1.00 0.0900
0.00 -1.00 1.00 0.0900
0.00 -1.00 -1.00 0.1050
0.00 1.00 1.00 0.1050

loop_
_geom_angle_atom_site_label_1
_geom_angle_atom_site_label_2
_geom_angle_atom_site_label_3
_geom_angle
_geom_angle_site_symmetry_1
_geom_angle_site_symmetry_3
N2 Y1 N3 98.02(9) . .
N2 Y1 N1 72.55(8) . .
N3 Y1 N1 151.10(8) . .
N2 Y1 N4 121.98(8) . .
N3 Y1 N4 71.62(8) . .
N1 Y1 N4 89.98(8) . .
N2 Y1 C1 90.71(9) . 3_655
N3 Y1 C1 105.39(9) . 3_655
N1 Y1 C1 102.04(9) . 3_655
N4 Y1 C1 147.30(9) . 3_655
N2 Y1 N1 100.53(8) . 3_655
N3 Y1 N1 131.21(8) . 3_655
N1 Y1 N1 77.68(8) . 3_655
N4 Y1 N1 129.78(8) . 3_655
C1 Y1 N1 30.46(8) 3_655 3_655
N2 Y1 C2 111.40(9) . 3_655
N3 Y1 C2 80.94(9) . 3_655
N1 Y1 C2 127.95(8) . 3_655
N4 Y1 C2 122.13(9) . 3_655
C1 Y1 C2 30.01(9) 3_655 3_655
N1 Y1 C2 50.29(8) 3_655 3_655
N2 Y1 C4 130.18(9) . 3_655
N3 Y1 C4 117.17(9) . 3_655
N1 Y1 C4 88.03(8) . 3_655
N4 Y1 C4 102.83(8) . 3_655
C1 Y1 C4 48.28(9) 3_655 3_655
N1 Y1 C4 29.68(8) 3_655 3_655
C2 Y1 C4 48.36(9) 3_655 3_655
N2 Y1 C3 138.92(9) . 3_655
N3 Y1 C3 88.63(9) . 3_655
N1 Y1 C3 116.72(8) . 3_655
N4 Y1 C3 98.66(8) . 3_655
C1 Y1 C3 48.76(9) 3_655 3_655
N1 Y1 C3 49.43(8) 3_655 3_655
C2 Y1 C3 29.63(9) 3_655 3_655
C4 Y1 C3 28.84(8) 3_655 3_655
N2 Y1 Y1 86.52(6) . 3_655
N3 Y1 Y1 167.90(6) . 3_655
N1 Y1 Y1 41.00(5) . 3_655
N4 Y1 Y1 115.43(6) . 3_655
C1 Y1 Y1 63.18(7) 3_655 3_655
N1 Y1 Y1 36.68(5) 3_655 3_655
C2 Y1 Y1 86.96(6) 3_655 3_655
C4 Y1 Y1 52.81(6) 3_655 3_655
C3 Y1 Y1 80.69(6) 3_655 3_655
C1 N1 C4 105.5(2) . .
C1 N1 Y1 143.4(2) . .
C4 N1 Y1 109.64(17) . .
C1 N1 Y1 73.72(15) . 3_655
C4 N1 Y1 80.46(15) . 3_655
Y1 N1 Y1 102.32(8) . 3_655
C2 C1 N1 110.7(3) . .
C2 C1 Y1 78.44(17) . 3_655
N1 C1 Y1 75.82(15) . 3_655
C2 C1 H1A 124.7 . .
N1 C1 H1A 124.7 . .
Y1 C1 H1A 113.1 3_655 .
C1 C2 C3 106.9(3) . .
C1 C2 Y1 71.55(17) . 3_655
C3 C2 Y1 78.77(17) . 3_655
C1 C2 H2A 126.6 . .
C3 C2 H2A 126.6 . .
Y1 C2 H2A 115.4 3_655 .
C4 C3 C2 106.9(3) . .
C4 C3 Y1 74.88(17) . 3_655
C2 C3 Y1 71.60(16) . 3_655
C4 C3 H3A 126.6 . .
C2 C3 H3A 126.6 . .
Y1 C3 H3A 118.9 3_655 .
C3 C4 N1 109.9(3) . .
C3 C4 C5 128.6(3) . .
N1 C4 C5 120.5(3) . .
C3 C4 Y1 76.27(17) . 3_655
N1 C4 Y1 69.86(15) . 3_655
C5 C4 Y1 129.2(2) . 3_655
N2 C5 C4 109.7(2) . .
N2 C5 C6 111.8(3) . .
C4 C5 C6 107.4(3) . .
N2 C5 H5A 109.3 . .
C4 C5 H5A 109.3 . .
C6 C5 H5A 109.3 . .
C7 N2 C5 114.8(2) . .
C7 N2 Y1 123.34(18) . .
C5 N2 Y1 121.49(18) . .
C5 C6 H6A 109.5 . .
C5 C6 H6B 109.5 . .
H6A C6 H6B 109.5 . .
C5 C6 H6C 109.5 . .
H6A C6 H6C 109.5 . .
H6B C6 H6C 109.5 . .
C8 C7 C12 118.5(3) . .
C8 C7 N2 122.1(3) . .
C12 C7 N2 119.4(3) . .
C9 C8 C7 120.0(3) . .
C9 C8 C13 117.9(3) . .
C7 C8 C13 122.1(3) . .
C10 C9 C8 121.5(3) . .
C10 C9 H9A 119.3 . .
C8 C9 H9A 119.3 . .
C9 C10 C11 118.5(3) . .
C9 C10 H10A 120.7 . .
C11 C10 H10A 120.7 . .
C12 C11 C10 122.1(3) . .
C12 C11 H11A 118.9 . .
C10 C11 H11A 118.9 . .
C11 C12 C7 119.4(3) . .
C11 C12 C14 118.7(3) . .
C7 C12 C14 121.9(3) . .
C8 C13 H13A 109.5 . .
C8 C13 H13B 109.5 . .
H13A C13 H13B 109.5 . .
C8 C13 H13C 109.5 . .
H13A C13 H13C 109.5 . .
H13B C13 H13C 109.5 . .
C12 C14 H14A 109.5 . .
C12 C14 H14B 109.5 . .
H14A C14 H14B 109.5 . .
C12 C14 H14C 109.5 . .
H14A C14 H14C 109.5 . .
H14B C14 H14C 109.5 . .
C15 N3 C18 105.3(3) . .
C15 N3 Y1 140.6(2) . .
C18 N3 Y1 114.01(18) . .
N3 C15 C16 111.4(3) . .
N3 C15 H15A 124.3 . .
C16 C15 H15A 124.3 . .
C17 C16 C15 106.7(3) . .
C17 C16 H16A 126.7 . .
C15 C16 H16A 126.7 . .
C16 C17 C18 106.3(3) . .
C16 C17 H17A 126.8 . .
C18 C17 H17A 126.8 . .
N3 C18 C17 110.3(3) . .
N3 C18 C19 119.6(3) . .
C17 C18 C19 130.0(3) . .
C19 N4 C20 117.1(2) . .
C19 N4 Y1 112.74(19) . .
C20 N4 Y1 130.00(18) . .
N4 C19 C18 121.9(3) . .
N4 C19 H19A 119.0 . .
C18 C19 H19A 119.0 . .
C25 C20 C21 121.6(3) . .
C25 C20 N4 118.9(3) . .
C21 C20 N4 119.5(3) . .
C22 C21 C20 118.3(3) . .
C22 C21 C26 120.2(3) . .
C20 C21 C26 121.5(3) . .
C23 C22 C21 121.0(3) . .
C23 C22 H22A 119.5 . .
C21 C22 H22A 119.5 . .
C22 C23 C24 119.7(3) . .
C22 C23 H23A 120.1 . .
C24 C23 H23A 120.1 . .
C23 C24 C25 121.3(3) . .
C23 C24 H24A 119.4 . .
C25 C24 H24A 119.4 . .
C24 C25 C20 118.0(3) . .
C24 C25 C27 120.7(3) . .
C20 C25 C27 121.2(3) . .
C21 C26 H26A 109.5 . .
C21 C26 H26B 109.5 . .
H26A C26 H26B 109.5 . .
C21 C26 H26C 109.5 . .
H26A C26 H26C 109.5 . .
H26B C26 H26C 109.5 . .
C25 C27 H27A 109.5 . .
C25 C27 H27B 109.5 . .
H27A C27 H27B 109.5 . .
C25 C27 H27C 109.5 . .
H27A C27 H27C 109.5 . .
H27B C27 H27C 109.5 . .
C2S C1S C6S 119.3(5) . .
C2S C1S H1SA 120.3 . .
C6S C1S H1SA 120.3 . .
C3S C2S C1S 122.1(6) . .
C3S C2S H2SA 119.0 . .
C1S C2S H2SA 119.0 . .
C2S C3S C4S 122.2(5) . .
C2S C3S H3SA 118.9 . .
C4S C3S H3SA 118.9 . .
C3S C4S C5S 122.1(4) . .
C3S C4S H4SA 119.0 . .
C5S C4S H4SA 119.0 . .
C4S C5S C6S 117.9(5) . .
C4S C5S H5SA 121.1 . .
C6S C5S H5SA 121.1 . .
C5S C6S C1S 116.3(4) . .
C5S C6S H6SA 121.8 . .
C1S C6S H6SA 121.8 . .
C8S C7S C12S 119.7(4) . .
C8S C7S H7SA 120.1 . .
C12S C7S H7SA 120.1 . .
C7S C8S C9S 120.1(5) . .
C7S C8S H8SA 120.0 . .
C9S C8S H8SA 120.0 . .
C10S C9S C8S 120.6(5) . .
C10S C9S H9SA 119.7 . .
C8S C9S H9SA 119.7 . .
C9S C10S C11S 120.5(4) . .
C9S C10S H10B 119.8 . .
C11S C10S H10B 119.8 . .
C10S C11S C12S 118.9(5) . .
C10S C11S H11B 120.6 . .
C12S C11S H11B 120.6 . .
C7S C12S C11S 120.3(5) . .
C7S C12S H12A 119.9 . .
C11S C12S H12A 119.9 . .

loop_
_geom_bond_atom_site_label_1
_geom_bond_atom_site_label_2
_geom_bond_distance
_geom_bond_site_symmetry_2
Y1 N2 2.194(2) .
Y1 N3 2.341(2) .
Y1 N1 2.411(2) .
Y1 N4 2.432(2) .
Y1 C1 2.621(3) 3_655
Y1 N1 2.647(2) 3_655
Y1 C2 2.707(3) 3_655
Y1 C4 2.781(3) 3_655
Y1 C3 2.798(3) 3_655
Y1 Y1 3.9423(6) 3_655
N1 C1 1.384(4) .
N1 C4 1.396(4) .
N1 Y1 2.647(2) 3_655
C1 C2 1.382(4) .
C1 Y1 2.621(3) 3_655
C1 H1A 0.9500 .
C2 C3 1.410(4) .
C2 Y1 2.707(3) 3_655
C2 H2A 0.9500 .
C3 C4 1.390(4) .
C3 Y1 2.798(3) 3_655
C3 H3A 0.9500 .
C4 C5 1.510(4) .
C4 Y1 2.781(3) 3_655
C5 N2 1.463(4) .
C5 C6 1.541(5) .
C5 H5A 1.0000 .
N2 C7 1.426(4) .
C6 H6A 0.9800 .
C6 H6B 0.9800 .
C6 H6C 0.9800 .
C7 C8 1.410(4) .
C7 C12 1.419(4) .
C8 C9 1.394(4) .
C8 C13 1.508(4) .
C9 C10 1.381(4) .
C9 H9A 0.9500 .
C10 C11 1.386(5) .
C10 H10A 0.9500 .
C11 C12 1.386(4) .
C11 H11A 0.9500 .
C12 C14 1.500(4) .
C13 H13A 0.9800 .
C13 H13B 0.9800 .
C13 H13C 0.9800 .
C14 H14A 0.9800 .
C14 H14B 0.9800 .
C14 H14C 0.9800 .
N3 C15 1.350(4) .
N3 C18 1.387(4) .
C15 C16 1.389(5) .
C15 H15A 0.9500 .
C16 C17 1.387(5) .
C16 H16A 0.9500 .
C17 C18 1.393(4) .
C17 H17A 0.9500 .
C18 C19 1.416(4) .
N4 C19 1.304(4) .
N4 C20 1.441(4) .
C19 H19A 0.9500 .
C20 C25 1.395(4) .
C20 C21 1.399(4) .
C21 C22 1.389(4) .
C21 C26 1.503(5) .
C22 C23 1.378(5) .
C22 H22A 0.9500 .
C23 C24 1.384(5) .
C23 H23A 0.9500 .
C24 C25 1.388(4) .
C24 H24A 0.9500 .
C25 C27 1.504(4) .
C26 H26A 0.9800 .
C26 H26B 0.9800 .
C26 H26C 0.9800 .
C27 H27A 0.9800 .
C27 H27B 0.9800 .
C27 H27C 0.9800 .
C1S C2S 1.315(9) .
C1S C6S 1.439(10) .
C1S H1SA 0.9500 .
C2S C3S 1.288(7) .
C2S H2SA 0.9500 .
C3S C4S 1.318(6) .
C3S H3SA 0.9500 .
C4S C5S 1.340(6) .
C4S H4SA 0.9500 .
C5S C6S 1.423(9) .
C5S H5SA 0.9500 .
C6S H6SA 0.9500 .
C7S C8S 1.362(6) .
C7S C12S 1.368(7) .
C7S H7SA 0.9500 .
C8S C9S 1.364(6) .
C8S H8SA 0.9500 .
C9S C10S 1.359(6) .
C9S H9SA 0.9500 .
C10S C11S 1.363(7) .
C10S H10B 0.9500 .
C11S C12S 1.391(6) .
C11S H11B 0.9500 .
C12S H12A 0.9500 .

loop_
_geom_torsion_atom_site_label_1
_geom_torsion_atom_site_label_2
_geom_torsion_atom_site_label_3
_geom_torsion_atom_site_label_4
_geom_torsion
_geom_torsion_site_symmetry_1
_geom_torsion_site_symmetry_4
N2 Y1 N1 C1 175.4(3) . .
N3 Y1 N1 C1 100.9(3) . .
N4 Y1 N1 C1 51.7(3) . .
C1 Y1 N1 C1 -97.6(3) 3_655 .
N1 Y1 N1 C1 -79.2(3) 3_655 .
C2 Y1 N1 C1 -80.7(3) 3_655 .
C4 Y1 N1 C1 -51.1(3) 3_655 .
C3 Y1 N1 C1 -48.0(3) 3_655 .
Y1 Y1 N1 C1 -79.2(3) 3_655 .
N2 Y1 N1 C4 -21.22(18) . .
N3 Y1 N1 C4 -95.7(2) . .
N4 Y1 N1 C4 -144.94(18) . .
C1 Y1 N1 C4 65.70(19) 3_655 .
N1 Y1 N1 C4 84.14(18) 3_655 .
C2 Y1 N1 C4 82.7(2) 3_655 .
C4 Y1 N1 C4 112.21(17) 3_655 .
C3 Y1 N1 C4 115.36(18) 3_655 .
Y1 Y1 N1 C4 84.14(18) 3_655 .
N2 Y1 N1 Y1 -105.35(10) . 3_655
N3 Y1 N1 Y1 -179.86(13) . 3_655
N4 Y1 N1 Y1 130.92(8) . 3_655
C1 Y1 N1 Y1 -18.44(10) 3_655 3_655
N1 Y1 N1 Y1 0.0 3_655 3_655
C2 Y1 N1 Y1 -1.47(13) 3_655 3_655
C4 Y1 N1 Y1 28.08(8) 3_655 3_655
C3 Y1 N1 Y1 31.22(11) 3_655 3_655
C4 N1 C1 C2 -3.3(3) . .
Y1 N1 C1 C2 160.4(2) . .
Y1 N1 C1 C2 71.6(2) 3_655 .
C4 N1 C1 Y1 -74.90(18) . 3_655
Y1 N1 C1 Y1 88.8(3) . 3_655
N1 C1 C2 C3 1.8(3) . .
Y1 C1 C2 C3 71.6(2) 3_655 .
N1 C1 C2 Y1 -69.8(2) . 3_655
C1 C2 C3 C4 0.6(3) . .
Y1 C2 C3 C4 67.2(2) 3_655 .
C1 C2 C3 Y1 -66.6(2) . 3_655
C2 C3 C4 N1 -2.7(3) . .
Y1 C3 C4 N1 62.25(19) 3_655 .
C2 C3 C4 C5 165.5(3) . .
Y1 C3 C4 C5 -129.6(3) 3_655 .
C2 C3 C4 Y1 -64.9(2) . 3_655
C1 N1 C4 C3 3.7(3) . .
Y1 N1 C4 C3 -166.08(19) . .
Y1 N1 C4 C3 -66.3(2) 3_655 .
C1 N1 C4 C5 -165.6(3) . .
Y1 N1 C4 C5 24.6(3) . .
Y1 N1 C4 C5 124.4(3) 3_655 .
C1 N1 C4 Y1 70.01(18) . 3_655
Y1 N1 C4 Y1 -99.77(11) . 3_655
C3 C4 C5 N2 -178.5(3) . .
N1 C4 C5 N2 -11.4(4) . .
Y1 C4 C5 N2 76.5(3) 3_655 .
C3 C4 C5 C6 -56.8(4) . .
N1 C4 C5 C6 110.3(3) . .
Y1 C4 C5 C6 -161.8(3) 3_655 .
C4 C5 N2 C7 176.1(2) . .
C6 C5 N2 C7 57.0(4) . .
C4 C5 N2 Y1 -10.6(3) . .
C6 C5 N2 Y1 -129.6(3) . .
N3 Y1 N2 C7 -17.8(2) . .
N1 Y1 N2 C7 -169.8(2) . .
N4 Y1 N2 C7 -91.1(2) . .
C1 Y1 N2 C7 87.8(2) 3_655 .
N1 Y1 N2 C7 116.8(2) 3_655 .
C2 Y1 N2 C7 65.5(2) 3_655 .
C4 Y1 N2 C7 118.4(2) 3_655 .
C3 Y1 N2 C7 79.3(3) 3_655 .
Y1 Y1 N2 C7 150.9(2) 3_655 .
N3 Y1 N2 C5 169.4(2) . .
N1 Y1 N2 C5 17.5(2) . .
N4 Y1 N2 C5 96.1(2) . .
C1 Y1 N2 C5 -84.9(2) 3_655 .
N1 Y1 N2 C5 -55.9(2) 3_655 .
C2 Y1 N2 C5 -107.2(2) 3_655 .
C4 Y1 N2 C5 -54.3(3) 3_655 .
C3 Y1 N2 C5 -93.4(2) 3_655 .
Y1 Y1 N2 C5 -21.8(2) 3_655 .
C5 N2 C7 C8 69.7(4) . .
Y1 N2 C7 C8 -103.5(3) . .
C5 N2 C7 C12 -112.0(3) . .
Y1 N2 C7 C12 74.8(3) . .
C12 C7 C8 C9 -1.9(4) . .
N2 C7 C8 C9 176.4(3) . .
C12 C7 C8 C13 178.4(3) . .
N2 C7 C8 C13 -3.3(4) . .
C7 C8 C9 C10 1.5(5) . .
C13 C8 C9 C10 -178.8(3) . .
C8 C9 C10 C11 -0.6(5) . .
C9 C10 C11 C12 0.2(5) . .
C10 C11 C12 C7 -0.6(5) . .
C10 C11 C12 C14 178.9(3) . .
C8 C7 C12 C11 1.5(4) . .
N2 C7 C12 C11 -176.9(3) . .
C8 C7 C12 C14 -178.0(3) . .
N2 C7 C12 C14 3.7(4) . .
N2 Y1 N3 C15 54.2(3) . .
N1 Y1 N3 C15 122.4(3) . .
N4 Y1 N3 C15 175.3(4) . .
C1 Y1 N3 C15 -38.8(3) 3_655 .
N1 Y1 N3 C15 -57.4(4) 3_655 .
C2 Y1 N3 C15 -56.3(3) 3_655 .
C4 Y1 N3 C15 -89.4(3) 3_655 .
C3 Y1 N3 C15 -85.1(3) 3_655 .
Y1 Y1 N3 C15 -57.2(5) 3_655 .
N2 Y1 N3 C18 -122.4(2) . .
N1 Y1 N3 C18 -54.2(3) . .
N4 Y1 N3 C18 -1.24(19) . .
C1 Y1 N3 C18 144.7(2) 3_655 .
N1 Y1 N3 C18 126.01(19) 3_655 .
C2 Y1 N3 C18 127.1(2) 3_655 .
C4 Y1 N3 C18 94.1(2) 3_655 .
C3 Y1 N3 C18 98.4(2) 3_655 .
Y1 Y1 N3 C18 126.3(3) 3_655 .
C18 N3 C15 C16 -0.5(4) . .
Y1 N3 C15 C16 -177.2(2) . .
N3 C15 C16 C17 0.6(4) . .
C15 C16 C17 C18 -0.5(4) . .
C15 N3 C18 C17 0.2(3) . .
Y1 N3 C18 C17 177.9(2) . .
C15 N3 C18 C19 -177.4(3) . .
Y1 N3 C18 C19 0.3(3) . .
C16 C17 C18 N3 0.2(4) . .
C16 C17 C18 C19 177.4(3) . .
N2 Y1 N4 C19 90.2(2) . .
N3 Y1 N4 C19 2.13(19) . .
N1 Y1 N4 C19 159.5(2) . .
C1 Y1 N4 C19 -87.9(2) 3_655 .
N1 Y1 N4 C19 -126.68(19) 3_655 .
C2 Y1 N4 C19 -64.0(2) 3_655 .
C4 Y1 N4 C19 -112.6(2) 3_655 .
C3 Y1 N4 C19 -83.5(2) 3_655 .
Y1 Y1 N4 C19 -167.25(18) 3_655 .
N2 Y1 N4 C20 -94.8(2) . .
N3 Y1 N4 C20 177.1(3) . .
N1 Y1 N4 C20 -25.5(2) . .
C1 Y1 N4 C20 87.1(3) 3_655 .
N1 Y1 N4 C20 48.3(3) 3_655 .
C2 Y1 N4 C20 111.0(2) 3_655 .
C4 Y1 N4 C20 62.4(2) 3_655 .
C3 Y1 N4 C20 91.5(2) 3_655 .
Y1 Y1 N4 C20 7.8(2) 3_655 .
C20 N4 C19 C18 -178.6(3) . .
Y1 N4 C19 C18 -2.9(4) . .
N3 C18 C19 N4 1.9(4) . .
C17 C18 C19 N4 -175.2(3) . .
C19 N4 C20 C25 -105.9(3) . .
Y1 N4 C20 C25 79.3(3) . .
C19 N4 C20 C21 74.7(4) . .
Y1 N4 C20 C21 -100.2(3) . .
C25 C20 C21 C22 -0.1(4) . .
N4 C20 C21 C22 179.3(3) . .
C25 C20 C21 C26 -178.7(3) . .
N4 C20 C21 C26 0.7(4) . .
C20 C21 C22 C23 -1.2(5) . .
C26 C21 C22 C23 177.4(3) . .
C21 C22 C23 C24 1.4(5) . .
C22 C23 C24 C25 -0.2(5) . .
C23 C24 C25 C20 -1.1(5) . .
C23 C24 C25 C27 177.5(3) . .
C21 C20 C25 C24 1.3(4) . .
N4 C20 C25 C24 -178.2(3) . .
C21 C20 C25 C27 -177.3(3) . .
N4 C20 C25 C27 3.2(4) . .
C6S C1S C2S C3S -2.6(8) . .
C1S C2S C3S C4S 1.1(8) . .
C2S C3S C4S C5S 2.0(7) . .
C3S C4S C5S C6S -3.3(6) . .
C4S C5S C6S C1S 1.7(6) . .
C2S C1S C6S C5S 1.1(7) . .
C12S C7S C8S C9S -1.7(6) . .
C7S C8S C9S C10S 1.2(7) . .
C8S C9S C10S C11S 0.1(7) . .
C9S C10S C11S C12S -0.7(7) . .
C8S C7S C12S C11S 1.1(7) . .
C10S C11S C12S C7S 0.2(7) . .
